data_1564073
loop_
_publ_author_name
'Li, Xiaojun'
'Luo, Siwei'
'sun, huiliang'
'Liu, Tao'
'Sung, Herman H-Y.'
'Yu, Han'
'Xiao, Yiqun'
'Bai, Fujin'
'Pan, Mingao'
'Lu, Xinhui'
'Williams, Ian Duncan'
'Guo, Xugang'
'Li, Yongfang'
'Yan, He'

_publ_section_title
;
 Medium Band-Gap Non-fullerene Acceptors Based on Benzothiophene Donor
 Moiety Enabling High-Performance Indoor Organic Photovoltaics
;
_journal_name_full 'Energy &amp; Environmental Science'
_journal_paper_doi 10.1039/D1EE00687H
_journal_year 2021
_chemical_formula_moiety 'C80 H74 F4 N8 O2 S3'
_chemical_formula_sum 'C80 H74 F4 N8 O2 S3'
_chemical_formula_weight 1351.65
_space_group_crystal_system monoclinic
_space_group_IT_number 15
_space_group_name_Hall '-I 2ya'
_space_group_name_H-M_alt 'I 1 2/a 1'
_atom_sites_solution_hydrogens geom
_atom_sites_solution_primary iterative
_audit_creation_date 2020-12-14
_audit_creation_method
;
Olex2 1.3-beta
(compiled 2020.11.12 svn.r5f609507 for OlexSys, GUI svn.r6226)
;
_audit_update_record
;
2021-02-08 deposited with the CCDC.	2021-06-14 downloaded from the CCDC.
;
_cell_angle_alpha 90
_cell_angle_beta 94.7559(10)
_cell_angle_gamma 90
_cell_formula_units_Z 4
_cell_length_a 9.93013(9)
_cell_length_b 33.0819(3)
_cell_length_c 23.3061(3)
_cell_measurement_reflns_used 33385
_cell_measurement_temperature 173.0(1)
_cell_measurement_theta_max 76.7930
_cell_measurement_theta_min 3.8040
_cell_volume 7629.87(14)
_computing_cell_refinement 'CrysAlisPro 1.171.40.69a (Rigaku OD, 2020)'
_computing_data_collection 'CrysAlisPro 1.171.40.69a (Rigaku OD, 2020)'
_computing_data_reduction 'CrysAlisPro 1.171.40.69a (Rigaku OD, 2020)'
_computing_molecular_graphics 'Olex2 1.3-beta (Dolomanov et al., 2009)'
_computing_publication_material 'Olex2 1.3-beta (Dolomanov et al., 2009)'
_computing_structure_refinement 'SHELXL 2014/7 (Sheldrick, 2015)'
_computing_structure_solution 'olex2.solve 1.3-beta (Bourhis et al., 2015)'
_diffrn_ambient_environment N~2~
_diffrn_ambient_temperature 173.0(1)
_diffrn_detector 'CCD plate'
_diffrn_detector_area_resol_mean 5.1788
_diffrn_detector_type Atlas
_diffrn_measured_fraction_theta_full 0.998
_diffrn_measured_fraction_theta_max 0.947
_diffrn_measurement_details
;
List of Runs (angles in degrees, time in seconds):

  # Type    Start    End  Width  t~exp~   \w     \q     \k     \f   Frames
#--------------------------------------------------------------------------
  1  \w     83.00 110.00   0.60   15.00    --  113.00  61.00 -60.00   45
  2  \w   -111.00 -21.00   0.60    3.00    --  -39.95 -37.00 -90.00  150
  3  \w    -86.00  -8.00   0.60    3.00    --  -39.95 125.00 -90.00  130
  4  \w   -114.00 -21.00   0.60    3.00    --  -39.95 -37.00 120.00  155
  5  \w    -65.00  31.00   0.60    3.00    --  -39.95  37.00  90.00  160
  6  \w      3.00  29.40   0.60    3.00    --   39.95  88.00 -50.48   44
  7  \w      3.00  30.00   0.60    3.00    --   39.95  88.00  64.27   45
  8  \w    -36.00  50.40   0.60    3.00    --   39.95 -37.00-150.00  144
  9  \w     10.00  46.00   0.60    3.00    --   39.95  57.00 150.00   60
 10  \w     11.00  51.20   0.60    3.00    --   39.95  57.00   0.00   67
 11  \w     14.00  83.00   0.60    3.00    --   39.95  57.00-120.00  115
 12  \w      2.00  27.20   0.60    3.00    --   39.95  89.00  34.81   42
 13  \w     58.00 103.60   0.60    3.00    --   39.95  57.00   0.00   76
 14  \w     48.00  90.00   0.60    3.00    --   39.95-125.00-150.00   70
 15  \w      3.00  30.00   0.60    3.00    --   39.95  87.00-178.82   45
 16  \w      4.00  29.20   0.60    3.00    --   39.95  89.00 -94.29   42
 17  \w     47.00  71.60   0.60    3.00    --   39.95-125.00  90.00   41
 18  \w    -36.00  54.00   0.60    3.00    --   39.95 -37.00 120.00  150
 19  \w     48.00  87.00   0.60    3.00    --   39.95  57.00  60.00   65
 20  \w     65.00 131.60   0.60   15.00    --  113.00 178.00   0.00  111
 21  \w    140.00 176.60   0.60   15.00    --  113.00  68.00-137.68   61
 22  \w     83.00 110.00   0.60   15.00    --  113.00  61.00  30.00   45
 23  \w     83.00 110.00   0.60   15.00    --  113.00  61.00 -30.00   45
 24  \w     85.00 121.00   0.60   15.00    --  113.00  45.00 -90.00   60
 25  \w     36.00 105.00   0.60   15.00    --  113.00 -94.00  60.00  115
 26  \w    127.00 174.40   0.60   15.00    --  113.00  61.00  30.00   79
 27  \w     83.00 110.00   0.60   15.00    --  113.00  61.00  90.00   45
 28  \w    111.00 176.40   0.60   15.00    --  113.00  61.00  90.00  109
 29  \w     81.00 108.00   0.60   15.00    --  113.00  68.00-137.68   45
 30  \w    123.00 177.00   0.60   15.00    --  113.00  61.00 -60.00   90
 31  \w     83.00 108.80   0.60   15.00    --  113.00  61.00 -98.39   43
 32  \w    139.00 169.60   0.60   15.00    --  113.00  45.00 120.00   51
 33  \w     88.00 112.60   0.60   15.00    --  113.00  45.00   0.00   41
 34  \w     85.00 133.00   0.60   15.00    --  113.00  45.00 120.00   80
 35  \w    121.00 177.40   0.60   15.00    --  113.00  61.00   0.00   94
 36  \w     83.00 175.40   0.60   15.00    --  113.00  61.00 150.00  154
 37  \w     83.00 116.60   0.60   15.00    --  113.00  61.00   0.00   56
 38  \w     82.00 107.80   0.60   15.00    --  113.00  64.00 139.53   43
 39  \w     86.00 113.00   0.60   15.00    --  113.00  45.00  30.00   45
 40  \w     85.00 112.00   0.60   15.00    --  113.00  45.00 -30.00   45
 41  \w     83.00 122.60   0.60   15.00    --  113.00  61.00 -90.00   66
 42  \w    124.00 154.00   0.60   15.00    --  113.00  61.00 -90.00   50
 43  \w     85.00 136.60   0.60   15.00    --  113.00  45.00 -60.00   86
 44  \w     84.00 108.60   0.60   15.00    --  113.00  61.00 120.00   41
 45  \w     83.00 108.80   0.60   15.00    --  113.00  61.00-180.00   43
 46  \w     85.00 113.80   0.60   15.00    --  113.00  45.00  90.00   48
 47  \w     85.00 112.00   0.60   15.00    --  113.00  45.00-150.00   45
 48  \w    113.00 176.00   0.60   15.00    --  113.00 111.00 -60.00  105
 49  \w     83.00 110.00   0.60   15.00    --  113.00  61.00  60.00   45
 50  \w     37.00 107.80   0.60   15.00    --  113.00-111.00-120.00  118
 51  \w     30.00 105.60   0.60   15.00    --  113.00 -94.00   0.00  126
 52  \w     83.00 110.00   0.60   15.00    --  113.00  61.00-120.00   45
 53  \w     83.00 170.00   0.60   15.00    --  113.00  61.00-150.00  145
 54  \w     85.00 113.80   0.60   15.00    --  113.00  45.00  60.00   48
 55  \w     40.00 107.80   0.60   15.00    --  113.00-111.00 -30.00  113
 56  \w     35.00 107.60   0.60   15.00    --  113.00-111.00 150.00  121
 57  \w     83.00 175.40   0.60   15.00    --  113.00  59.00 168.24  154
;
_diffrn_measurement_device 'kappa diffractometer'
_diffrn_measurement_device_type 'SuperNova, Dual, Cu at home/near, Atlas'
_diffrn_measurement_method '\w scans'
_diffrn_orient_matrix_type 'CrysAlisPro convention (1999,Acta A55,543-557)'
_diffrn_orient_matrix_UB_11 -0.1501587000
_diffrn_orient_matrix_UB_12 0.0033851000
_diffrn_orient_matrix_UB_13 -0.0220430000
_diffrn_orient_matrix_UB_21 0.0038998000
_diffrn_orient_matrix_UB_22 0.0457191000
_diffrn_orient_matrix_UB_23 0.0126047000
_diffrn_orient_matrix_UB_31 0.0408183000
_diffrn_orient_matrix_UB_32 0.0082359000
_diffrn_orient_matrix_UB_33 -0.0612717000
_diffrn_radiation_monochromator mirror
_diffrn_radiation_probe x-ray
_diffrn_radiation_type 'Cu K\a'
_diffrn_radiation_wavelength 1.54184
_diffrn_reflns_av_R_equivalents 0.0426
_diffrn_reflns_av_unetI/netI 0.0195
_diffrn_reflns_Laue_measured_fraction_full 0.998
_diffrn_reflns_Laue_measured_fraction_max 0.947
_diffrn_reflns_limit_h_max 12
_diffrn_reflns_limit_h_min -12
_diffrn_reflns_limit_k_max 41
_diffrn_reflns_limit_k_min -41
_diffrn_reflns_limit_l_max 26
_diffrn_reflns_limit_l_min -28
_diffrn_reflns_number 56007
_diffrn_reflns_point_group_measured_fraction_full 0.998
_diffrn_reflns_point_group_measured_fraction_max 0.947
_diffrn_reflns_theta_full 67.684
_diffrn_reflns_theta_max 81.931
_diffrn_reflns_theta_min 3.806
_diffrn_source 'micro-focus sealed X-ray tube'
_diffrn_source_current 0.80
_diffrn_source_power 0.040
_diffrn_source_target Cu
_diffrn_source_type 'SuperNova (Cu) X-ray Source'
_diffrn_source_voltage 50
_exptl_absorpt_coefficient_mu 1.370
_exptl_absorpt_correction_T_max 1.00000
_exptl_absorpt_correction_T_min 0.46545
_exptl_absorpt_correction_type multi-scan
_exptl_absorpt_process_details
;
CrysAlisPro 1.171.40.69a (Rigaku Oxford Diffraction, 2020)
Empirical absorption correction using spherical harmonics,
 implemented in SCALE3 ABSPACK scaling algorithm.
;
_exptl_crystal_colour colourless
_exptl_crystal_colour_primary colourless
_exptl_crystal_density_diffrn 1.177
_exptl_crystal_description plate
_exptl_crystal_F_000 2840
_exptl_crystal_size_max 0.4
_exptl_crystal_size_mid 0.25
_exptl_crystal_size_min 0.03
_refine_diff_density_max 0.622
_refine_diff_density_min -0.495
_refine_diff_density_rms 0.060
_refine_ls_extinction_method none
_refine_ls_goodness_of_fit_ref 1.032
_refine_ls_hydrogen_treatment constr
_refine_ls_matrix_type full
_refine_ls_number_parameters 514
_refine_ls_number_reflns 8033
_refine_ls_number_restraints 128
_refine_ls_restrained_S_all 1.076
_refine_ls_R_factor_all 0.0564
_refine_ls_R_factor_gt 0.0516
_refine_ls_shift/su_max 0.001
_refine_ls_shift/su_mean 0.000
_refine_ls_structure_factor_coef Fsqd
_refine_ls_weighting_details 'w=1/[\s^2^(Fo^2^)+(0.1099P)^2^+5.0856P] where P=(Fo^2^+2Fc^2^)/3'
_refine_ls_weighting_scheme calc
_refine_ls_wR_factor_gt 0.1569
_refine_ls_wR_factor_ref 0.1648
_reflns_Friedel_coverage 0.000
_reflns_number_gt 7130
_reflns_number_total 8033
_reflns_threshold_expression 'I > 2\s(I)'
_cod_data_source_file d1ee00687h2.cif
_cod_data_source_block lixj1d_173k
_cod_original_cell_volume 7629.88(13)
_cod_database_code 1564073
_shelx_shelxl_version_number 2014/7
_shelx_space_group_comment
;
The symmetry employed for this shelxl refinement is uniquely defined
by the following loop, which should always be used as a source of
symmetry information in preference to the above space-group names.
They are only intended as comments.
;
_shelx_estimated_absorpt_t_max 0.960
_shelx_estimated_absorpt_t_min 0.610
_reflns_odcompleteness_completeness 99.85
_reflns_odcompleteness_iscentric 1
_reflns_odcompleteness_theta 69.95
_olex2_refinement_description
;
1. Fixed Uiso
 At 1.2 times of:
  All C(H) groups, All C(H,H) groups, All C(H,H,H,H) groups
 At 1.5 times of:
  All C(H,H,H) groups
2. Restrained distances
 C44-C45A = C46A-C45A = C46A-C47A = C47A-C48A
 1.52 with sigma of 0.02
 C44-C45 = C46-C45 = C47-C46 = C48-C47
 1.52 with sigma of 0.02
 C30-C31 = C35-C36 = C36-C37 = C38-C37 = C37A-C38A = C37A-C36
 1.52 with sigma of 0.02
3. Uiso/Uaniso restraints and constraints
Uanis(C48A) \\sim Ueq, Uanis(C47A) \\sim Ueq: with sigma of 0.008 and sigma for
terminal atoms of 0.02
Uanis(C36) \\sim Ueq, Uanis(C38A) \\sim Ueq, Uanis(C46A) \\sim Ueq: with sigma
of 0.008 and sigma for terminal atoms of 0.02
4. Rigid body (RIGU) restrains
 C43, C44, C45, C46, C47, C48
 with sigma for 1-2 distances of 0.001 and sigma for 1-3 distances of 0.001
 C43, C44, C45A, C46A, C47A, C48A
 with sigma for 1-2 distances of 0.001 and sigma for 1-3 distances of 0.001
 C34, C35, C36, C37, C38
 with sigma for 1-2 distances of 0.001 and sigma for 1-3 distances of 0.001
 C35, C36, C37A, C38A
 with sigma for 1-2 distances of 0.001 and sigma for 1-3 distances of 0.001
5. Others
 Fixed Sof: H36A(0.25) H36B(0.25) H36C(0.25) H36D(0.25) H44A(0.35) H44B(0.35)
 H44C(0.65) H44D(0.65) C37(0.27) H37A(0.27) H37B(0.27) C38(0.27) H38A(0.27)
 H38B(0.27) H38C(0.27) C45(0.35) H45A(0.35) H45B(0.35) C46(0.35) H46A(0.35)
 H46B(0.35) C47(0.25) H47A(0.25) H47B(0.25) C48(0.25) H48A(0.25) H48B(0.25)
 H48C(0.25) C37A(0.23) H37C(0.23) H37D(0.23) C38A(0.23) H38D(0.23) H38E(0.23)
 H38F(0.23) C45A(0.65) H45C(0.65) H45D(0.65) C46A(0.65) H46C(0.65) H46D(0.65)
 C47A(0.25) H47C(0.25) H47D(0.25) C48A(0.25) H48D(0.25) H48E(0.25) H48F(0.25)
6.a Ternary CH refined with riding coordinates:
 C30(H30)
6.b Secondary CH2 refined with riding coordinates:
 C10(H10A,H10B), C31(H31A,H31B), C32(H32A,H32B), C33(H33A,H33B), C34(H34A,
 H34B), C35(H35A,H35B), C36(H36A,H36B), C36(H36C,H36D), C41(H41A,H41B),
 C42(H42A,H42B), C43(H43A,H43B), C44(H44A,H44B), C44(H44C,H44D), C37(H37A,H37B),
  C45(H45A,H45B), C46(H46A,H46B), C47(H47A,H47B), C37A(H37C,H37D), C45A(H45C,
 H45D), C46A(H46C,H46D), C47A(H47C,H47D)
6.c Aromatic/amide H refined with riding coordinates:
 C8(H8), C9(H9), C11(H11), C13(H13), C22(H22), C25(H25)
6.d Idealised Me refined as rotating group:
 C38(H38A,H38B,H38C), C48(H48A,H48B,H48C), C38A(H38D,H38E,H38F), C48A(H48D,
 H48E,H48F)
;
_olex2_date_sample_data_collection 2020-12-04
_olex2_submission_special_instructions 'No special instructions were received'
_oxdiff_exptl_absorpt_empirical_details
;
Empirical correction (ABSPACK) includes:
- Absorption correction using spherical harmonics
- Frame scaling
;
_oxdiff_exptl_absorpt_empirical_full_max 3.134
_oxdiff_exptl_absorpt_empirical_full_min 0.391

loop_
_space_group_symop_operation_xyz
'x, y, z'
'-x+1/2, y, -z'
'x+1/2, y+1/2, z+1/2'
'-x+1, y+1/2, -z+1/2'
'-x, -y, -z'
'x-1/2, -y, z'
'-x+1/2, -y+1/2, -z+1/2'
'x, -y+1/2, z+1/2'

loop_
_atom_site_label
_atom_site_type_symbol
_atom_site_fract_x
_atom_site_fract_y
_atom_site_fract_z
_atom_site_U_iso_or_equiv
_atom_site_adp_type
_atom_site_occupancy
_atom_site_site_symmetry_order
_atom_site_calc_flag
_atom_site_refinement_flags_posn
_atom_site_refinement_flags_adp
_atom_site_refinement_flags_occupancy
_atom_site_disorder_assembly
_atom_site_disorder_group
S1 S 0.2500 -0.04596(2) 0.5000 0.04107(17) Uani 1 2 d S T P . .
S2 S 0.62199(4) 0.18093(2) 0.62933(2) 0.03126(13) Uani 1 1 d . . . . .
F1 F 0.8339(2) 0.41374(4) 0.65955(8) 0.0909(6) Uani 1 1 d . . . . .
F2 F 1.05559(18) 0.40833(4) 0.72993(8) 0.0857(5) Uani 1 1 d . . . . .
O1 O 0.68340(14) 0.25958(4) 0.64218(6) 0.0462(3) Uani 1 1 d . . . . .
N1 N 0.34123(14) -0.01460(4) 0.54034(7) 0.0378(3) Uani 1 1 d . . . . .
N2 N 0.38706(12) 0.12833(4) 0.54367(6) 0.0283(3) Uani 1 1 d . . . . .
N3 N 1.1036(3) 0.17226(7) 0.81256(14) 0.1029(11) Uani 1 1 d . . . . .
N4 N 1.2443(2) 0.29077(7) 0.84141(13) 0.0849(8) Uani 1 1 d . . . . .
C1 C 0.30216(15) 0.02243(5) 0.52319(7) 0.0319(3) Uani 1 1 d . . . . .
C2 C 0.35691(15) 0.06009(5) 0.54431(7) 0.0313(3) Uani 1 1 d . . . . .
C3 C 0.30827(14) 0.09657(4) 0.52037(7) 0.0284(3) Uani 1 1 d . . . . .
C4 C 0.46540(15) 0.06950(5) 0.58611(7) 0.0315(3) Uani 1 1 d . . . . .
C5 C 0.48164(14) 0.11173(5) 0.58448(7) 0.0294(3) Uani 1 1 d . . . . .
C6 C 0.58171(15) 0.13026(5) 0.62133(7) 0.0307(3) Uani 1 1 d . . . . .
C7 C 0.66570(16) 0.10532(5) 0.65853(7) 0.0342(3) Uani 1 1 d . . . . .
C8 C 0.64765(18) 0.06270(5) 0.65964(8) 0.0396(4) Uani 1 1 d . . . . .
H8 H 0.7044 0.0466 0.6853 0.047 Uiso 1 1 calc R U . . .
C9 C 0.54881(17) 0.04488(5) 0.62390(8) 0.0376(4) Uani 1 1 d . . . . .
H9 H 0.5363 0.0164 0.6244 0.045 Uiso 1 1 calc R U . . .
C10 C 0.41244(14) 0.16662(4) 0.51435(7) 0.0292(3) Uani 1 1 d . . . . .
H10A H 0.4154 0.1887 0.5431 0.035 Uiso 1 1 calc R U . . .
H10B H 0.3355 0.1721 0.4856 0.035 Uiso 1 1 calc R U . . .
C11 C 0.76294(17) 0.12866(5) 0.69137(7) 0.0366(4) Uani 1 1 d . . . . .
H11 H 0.8282 0.1171 0.7187 0.044 Uiso 1 1 calc R U . . .
C12 C 0.75566(16) 0.16958(5) 0.68063(7) 0.0339(3) Uani 1 1 d . . . . .
C13 C 0.85330(16) 0.19631(5) 0.70887(7) 0.0360(4) Uani 1 1 d . . . . .
H13 H 0.9187 0.1829 0.7341 0.043 Uiso 1 1 calc R U . . .
C14 C 0.87174(16) 0.23714(5) 0.70696(7) 0.0359(4) Uani 1 1 d . . . . .
C15 C 0.78628(18) 0.26641(5) 0.67305(7) 0.0381(4) Uani 1 1 d . . . . .
C16 C 0.8470(2) 0.30679(6) 0.68377(8) 0.0422(4) Uani 1 1 d . . . . .
C17 C 0.96210(19) 0.30306(6) 0.72203(8) 0.0414(4) Uani 1 1 d . . . . .
C18 C 0.97953(17) 0.26033(6) 0.73955(8) 0.0387(4) Uani 1 1 d . . . . .
C19 C 1.07315(18) 0.24640(6) 0.78092(9) 0.0463(5) Uani 1 1 d . . . . .
C20 C 1.0879(2) 0.20509(7) 0.79795(12) 0.0649(7) Uani 1 1 d . . . . .
C21 C 1.1676(2) 0.27207(7) 0.81364(11) 0.0570(6) Uani 1 1 d . . . . .
C22 C 0.7998(2) 0.34320(6) 0.66143(9) 0.0523(5) Uani 1 1 d . . . . .
H22 H 0.7204 0.3448 0.6358 0.063 Uiso 1 1 calc R U . . .
C23 C 0.8733(3) 0.37695(7) 0.67809(11) 0.0614(6) Uani 1 1 d . . . . .
C24 C 0.9894(3) 0.37392(7) 0.71554(11) 0.0594(6) Uani 1 1 d . . . . .
C25 C 1.0365(2) 0.33783(7) 0.73806(10) 0.0508(5) Uani 1 1 d . . . . .
H25 H 1.1163 0.3365 0.7635 0.061 Uiso 1 1 calc R U . . .
C30 C 0.54332(15) 0.16767(5) 0.48377(7) 0.0308(3) Uani 1 1 d D . . . .
H30 H 0.6210 0.1663 0.5139 0.037 Uiso 1 1 calc R U . . .
C31 C 0.55366(15) 0.13121(5) 0.44374(7) 0.0326(3) Uani 1 1 d D . . . .
H31A H 0.6445 0.1314 0.4292 0.039 Uiso 1 1 calc R U . . .
H31B H 0.5465 0.1063 0.4668 0.039 Uiso 1 1 calc R U . . .
C32 C 0.44849(16) 0.12901(5) 0.39209(7) 0.0343(3) Uani 1 1 d . . . . .
H32A H 0.3587 0.1360 0.4048 0.041 Uiso 1 1 calc R U . . .
H32B H 0.4710 0.1493 0.3631 0.041 Uiso 1 1 calc R U . . .
C33 C 0.44142(18) 0.08738(5) 0.36425(8) 0.0392(4) Uani 1 1 d . . . . .
H33A H 0.4154 0.0672 0.3928 0.047 Uiso 1 1 calc R U . . .
H33B H 0.5320 0.0800 0.3528 0.047 Uiso 1 1 calc R U . . .
C34 C 0.3402(2) 0.08589(6) 0.31150(10) 0.0520(5) Uani 1 1 d . U . . .
H34A H 0.2498 0.0931 0.3233 0.062 Uiso 1 1 calc R U . . .
H34B H 0.3656 0.1065 0.2836 0.062 Uiso 1 1 calc R U . . .
C35 C 0.3309(3) 0.04500(7) 0.28166(13) 0.0703(7) Uani 1 1 d D U . . .
H35A H 0.3096 0.0243 0.3102 0.084 Uiso 1 1 calc R U . . .
H35B H 0.2547 0.0457 0.2515 0.084 Uiso 1 1 calc R U . . .
C36 C 0.4550(4) 0.03225(13) 0.25469(19) 0.1077(11) Uani 1 1 d D U . . .
H36A H 0.5054 0.0574 0.2478 0.129 Uiso 0.25 1 calc R U P A 1
H36B H 0.5105 0.0170 0.2846 0.129 Uiso 0.25 1 calc R U P A 1
H36C H 0.5350 0.0367 0.2822 0.129 Uiso 0.25 1 calc R U P B 2
H36D H 0.4494 0.0030 0.2457 0.129 Uiso 0.25 1 calc R U P B 2
C41 C 0.55047(17) 0.20860(5) 0.45265(8) 0.0364(4) Uani 1 1 d . . . . .
H41A H 0.6351 0.2096 0.4330 0.044 Uiso 1 1 calc R U . . .
H41B H 0.4740 0.2103 0.4226 0.044 Uiso 1 1 calc R U . . .
C42 C 0.5460(2) 0.24556(6) 0.49202(9) 0.0498(5) Uani 1 1 d . . . . .
H42A H 0.4591 0.2454 0.5100 0.060 Uiso 1 1 calc R U . . .
H42B H 0.6193 0.2430 0.5233 0.060 Uiso 1 1 calc R U . . .
C43 C 0.5606(3) 0.28567(7) 0.46241(11) 0.0633(6) Uani 1 1 d . U . . .
H43A H 0.4911 0.2876 0.4295 0.076 Uiso 1 1 calc R U . . .
H43B H 0.6503 0.2868 0.4468 0.076 Uiso 1 1 calc R U . . .
C44 C 0.5464(5) 0.32195(8) 0.50223(16) 0.0925(10) Uani 1 1 d D U . . .
H44A H 0.5959 0.3162 0.5400 0.111 Uiso 0.35 1 calc R U P C 1
H44B H 0.5887 0.3459 0.4856 0.111 Uiso 0.35 1 calc R U P C 1
H44C H 0.4579 0.3198 0.5187 0.111 Uiso 0.65 1 calc R U P D 2
H44D H 0.6172 0.3197 0.5346 0.111 Uiso 0.65 1 calc R U P D 2
C37 C 0.4557(14) 0.0087(4) 0.2025(5) 0.094(3) Uani 0.27 1 d D U P E 1
H37A H 0.3740 0.0170 0.1781 0.113 Uiso 0.27 1 calc R U P E 1
H37B H 0.4405 -0.0196 0.2139 0.113 Uiso 0.27 1 calc R U P E 1
C38 C 0.573(2) 0.0074(5) 0.1618(9) 0.125(5) Uani 0.27 1 d D U P E 1
H38A H 0.5855 -0.0205 0.1491 0.188 Uiso 0.27 1 calc R U P E 1
H38B H 0.6561 0.0172 0.1825 0.188 Uiso 0.27 1 calc R U P E 1
H38C H 0.5494 0.0246 0.1282 0.188 Uiso 0.27 1 calc R U P E 1
C45 C 0.4043(14) 0.3316(4) 0.5112(8) 0.145(5) Uani 0.35 1 d D U P F 1
H45A H 0.3624 0.3089 0.5309 0.174 Uiso 0.35 1 calc R U P F 1
H45B H 0.3521 0.3362 0.4737 0.174 Uiso 0.35 1 calc R U P F 1
C46 C 0.4046(18) 0.3700(5) 0.5485(8) 0.162(6) Uani 0.35 1 d D U P F 1
H46A H 0.4689 0.3666 0.5829 0.194 Uiso 0.35 1 calc R U P F 1
H46B H 0.4351 0.3933 0.5262 0.194 Uiso 0.35 1 calc R U P F 1
C47 C 0.263(2) 0.3786(6) 0.5674(11) 0.160(8) Uani 0.25 1 d D U P F 1
H47A H 0.2367 0.3559 0.5917 0.192 Uiso 0.25 1 calc R U P F 1
H47B H 0.1985 0.3793 0.5327 0.192 Uiso 0.25 1 calc R U P F 1
C48 C 0.248(3) 0.4190(6) 0.6016(10) 0.152(7) Uani 0.25 1 d D U P F 1
H48A H 0.1602 0.4312 0.5902 0.227 Uiso 0.25 1 calc R U P F 1
H48B H 0.3203 0.4377 0.5929 0.227 Uiso 0.25 1 calc R U P F 1
H48C H 0.2552 0.4132 0.6430 0.227 Uiso 0.25 1 calc R U P F 1
C37A C 0.4697(18) 0.0533(5) 0.2058(6) 0.112(3) Uani 0.23 1 d D U P E 2
H37C H 0.5065 0.0804 0.2160 0.135 Uiso 0.23 1 calc R U P E 2
H37D H 0.3799 0.0570 0.1846 0.135 Uiso 0.23 1 calc R U P E 2
C38A C 0.562(3) 0.0325(9) 0.1671(14) 0.171(8) Uani 0.23 1 d D U P E 2
H38D H 0.5299 0.0373 0.1268 0.257 Uiso 0.23 1 calc R U P E 2
H38E H 0.5628 0.0034 0.1749 0.257 Uiso 0.23 1 calc R U P E 2
H38F H 0.6539 0.0433 0.1744 0.257 Uiso 0.23 1 calc R U P E 2
C45A C 0.5558(10) 0.36287(15) 0.4767(3) 0.133(3) Uani 0.65 1 d D U P F 2
H45C H 0.4782 0.3665 0.4476 0.159 Uiso 0.65 1 calc R U P F 2
H45D H 0.6391 0.3640 0.4562 0.159 Uiso 0.65 1 calc R U P F 2
C46A C 0.5576(12) 0.3984(2) 0.5186(4) 0.152(3) Uani 0.65 1 d D U P F 2
H46C H 0.6162 0.3912 0.5536 0.182 Uiso 0.65 1 calc R U P F 2
H46D H 0.4650 0.4025 0.5302 0.182 Uiso 0.65 1 calc R U P F 2
C47A C 0.608(2) 0.4384(4) 0.4945(9) 0.142(4) Uani 0.25 1 d D U P F 2
H47C H 0.7004 0.4342 0.4828 0.171 Uiso 0.25 1 calc R U P F 2
H47D H 0.5493 0.4454 0.4595 0.171 Uiso 0.25 1 calc R U P F 2
C48A C 0.611(4) 0.4741(6) 0.5349(12) 0.201(8) Uani 0.25 1 d D U P F 2
H48D H 0.5561 0.4961 0.5170 0.301 Uiso 0.25 1 calc R U P F 2
H48E H 0.7043 0.4833 0.5430 0.301 Uiso 0.25 1 calc R U P F 2
H48F H 0.5741 0.4661 0.5709 0.301 Uiso 0.25 1 calc R U P F 2

loop_
_atom_site_aniso_label
_atom_site_aniso_U_11
_atom_site_aniso_U_22
_atom_site_aniso_U_33
_atom_site_aniso_U_23
_atom_site_aniso_U_13
_atom_site_aniso_U_12
S1 0.0357(3) 0.0262(3) 0.0580(4) 0.000 -0.0160(3) 0.000
S2 0.0258(2) 0.0316(2) 0.0347(2) -0.00225(14) -0.00801(15) -0.00239(13)
F1 0.1189(14) 0.0443(7) 0.1006(12) 0.0130(7) -0.0440(11) -0.0215(8)
F2 0.0922(12) 0.0526(8) 0.1061(13) 0.0022(8) -0.0289(10) -0.0370(8)
O1 0.0441(7) 0.0442(7) 0.0470(7) -0.0028(6) -0.0168(6) -0.0071(5)
N1 0.0297(7) 0.0301(7) 0.0508(9) 0.0022(6) -0.0120(6) -0.0010(5)
N2 0.0201(6) 0.0284(6) 0.0347(7) 0.0012(5) -0.0079(5) -0.0016(5)
N3 0.111(2) 0.0544(13) 0.129(2) -0.0103(14) -0.0786(19) 0.0082(13)
N4 0.0611(13) 0.0682(14) 0.116(2) -0.0150(13) -0.0478(13) -0.0108(11)
C1 0.0236(7) 0.0290(8) 0.0416(9) 0.0014(6) -0.0073(7) -0.0005(6)
C2 0.0229(7) 0.0295(7) 0.0397(8) 0.0005(6) -0.0084(6) -0.0012(5)
C3 0.0206(7) 0.0282(7) 0.0350(8) -0.0005(6) -0.0056(6) -0.0020(5)
C4 0.0234(7) 0.0317(8) 0.0376(8) 0.0010(6) -0.0080(6) -0.0009(6)
C5 0.0212(6) 0.0324(7) 0.0329(8) 0.0014(6) -0.0073(6) -0.0007(5)
C6 0.0234(7) 0.0331(7) 0.0341(8) -0.0007(6) -0.0063(6) -0.0009(6)
C7 0.0273(7) 0.0360(8) 0.0371(8) 0.0010(6) -0.0099(6) 0.0001(6)
C8 0.0350(8) 0.0356(8) 0.0450(10) 0.0054(7) -0.0159(7) 0.0009(6)
C9 0.0332(8) 0.0312(8) 0.0457(9) 0.0047(7) -0.0131(7) -0.0009(6)
C10 0.0214(7) 0.0270(7) 0.0378(8) 0.0017(6) -0.0053(6) 0.0005(5)
C11 0.0303(8) 0.0402(9) 0.0371(8) -0.0018(7) -0.0109(6) 0.0012(6)
C12 0.0268(7) 0.0385(8) 0.0349(8) -0.0049(6) -0.0064(6) -0.0007(6)
C13 0.0275(7) 0.0442(9) 0.0347(8) -0.0065(7) -0.0066(6) -0.0011(7)
C14 0.0275(7) 0.0449(9) 0.0344(8) -0.0094(7) -0.0027(6) -0.0049(7)
C15 0.0373(9) 0.0413(9) 0.0349(8) -0.0059(7) -0.0028(7) -0.0074(7)
C16 0.0433(10) 0.0448(10) 0.0374(9) -0.0054(7) -0.0025(7) -0.0110(8)
C17 0.0365(9) 0.0476(10) 0.0396(9) -0.0084(7) 0.0003(7) -0.0102(7)
C18 0.0280(8) 0.0458(9) 0.0416(9) -0.0126(7) -0.0008(7) -0.0055(7)
C19 0.0311(8) 0.0479(10) 0.0573(11) -0.0150(9) -0.0118(8) -0.0020(7)
C20 0.0539(13) 0.0531(13) 0.0800(16) -0.0156(11) -0.0397(12) 0.0025(10)
C21 0.0397(10) 0.0552(12) 0.0718(14) -0.0139(10) -0.0204(10) -0.0017(9)
C22 0.0617(12) 0.0463(11) 0.0461(11) 0.0007(8) -0.0131(9) -0.0125(9)
C23 0.0776(16) 0.0441(11) 0.0593(13) 0.0046(9) -0.0124(11) -0.0151(10)
C24 0.0643(14) 0.0483(11) 0.0634(13) -0.0037(10) -0.0091(11) -0.0254(10)
C25 0.0444(10) 0.0522(11) 0.0544(12) -0.0073(9) -0.0045(9) -0.0176(9)
C30 0.0219(7) 0.0334(8) 0.0356(8) 0.0018(6) -0.0065(6) -0.0001(5)
C31 0.0248(7) 0.0350(8) 0.0368(8) 0.0021(6) -0.0039(6) 0.0043(6)
C32 0.0296(8) 0.0341(8) 0.0378(8) 0.0012(6) -0.0061(6) 0.0023(6)
C33 0.0369(9) 0.0346(8) 0.0442(9) -0.0002(7) -0.0077(7) 0.0010(7)
C34 0.0567(12) 0.0396(9) 0.0552(11) -0.0042(8) -0.0218(9) 0.0025(8)
C35 0.0750(14) 0.0479(11) 0.0807(15) -0.0204(10) -0.0362(11) 0.0106(10)
C36 0.0982(19) 0.109(2) 0.113(2) -0.0494(18) -0.0107(16) 0.0158(16)
C41 0.0312(8) 0.0360(8) 0.0408(9) 0.0047(7) -0.0035(6) -0.0035(6)
C42 0.0625(12) 0.0357(9) 0.0510(11) 0.0018(8) 0.0023(9) -0.0055(8)
C43 0.0856(17) 0.0400(10) 0.0644(13) 0.0075(9) 0.0072(12) -0.0028(10)
C44 0.138(3) 0.0493(12) 0.0920(19) -0.0019(12) 0.0187(19) 0.0051(13)
C37 0.113(6) 0.070(5) 0.097(3) -0.024(4) -0.013(3) 0.021(4)
C38 0.140(8) 0.106(10) 0.132(7) -0.041(8) 0.018(7) 0.011(8)
C45 0.141(4) 0.119(7) 0.179(11) -0.054(8) 0.031(4) 0.014(3)
C46 0.167(6) 0.126(7) 0.193(13) -0.066(9) 0.026(6) 0.024(5)
C47 0.169(7) 0.143(10) 0.170(17) -0.049(11) 0.024(8) 0.038(6)
C48 0.188(12) 0.132(10) 0.135(14) -0.030(10) 0.015(11) 0.047(8)
C37A 0.100(6) 0.123(6) 0.110(3) -0.041(4) -0.018(4) -0.007(4)
C38A 0.191(14) 0.171(12) 0.156(7) -0.029(7) 0.043(9) 0.037(10)
C45A 0.246(9) 0.0485(16) 0.107(3) 0.0053(17) 0.032(4) 0.002(2)
C46A 0.229(7) 0.077(2) 0.152(4) -0.021(2) 0.024(4) 0.005(3)
C47A 0.182(9) 0.075(3) 0.168(7) -0.006(3) 0.004(6) 0.013(4)
C48A 0.30(2) 0.095(5) 0.210(10) -0.034(6) 0.035(11) -0.008(7)

loop_
_atom_type_symbol
_atom_type_description
_atom_type_scat_dispersion_real
_atom_type_scat_dispersion_imag
_atom_type_scat_source
C C 0.0181 0.0091 'International Tables Vol C Tables 4.2.6.8 and 6.1.1.4'
H H 0.0000 0.0000 'International Tables Vol C Tables 4.2.6.8 and 6.1.1.4'
F F 0.0727 0.0534 'International Tables Vol C Tables 4.2.6.8 and 6.1.1.4'
N N 0.0311 0.0180 'International Tables Vol C Tables 4.2.6.8 and 6.1.1.4'
O O 0.0492 0.0322 'International Tables Vol C Tables 4.2.6.8 and 6.1.1.4'
S S 0.3331 0.5567 'International Tables Vol C Tables 4.2.6.8 and 6.1.1.4'

loop_
_geom_angle_atom_site_label_1
_geom_angle_atom_site_label_2
_geom_angle_atom_site_label_3
_geom_angle
_geom_angle_site_symmetry_1
_geom_angle_site_symmetry_3
_geom_angle_publ_flag
N1 S1 N1 100.64(10) 2_556 . ?
C6 S2 C12 91.22(8) . . ?
C1 N1 S1 106.15(11) . . ?
C3 N2 C10 125.50(12) . . ?
C5 N2 C3 107.09(12) . . ?
C5 N2 C10 121.66(12) . . ?
N1 C1 C1 113.53(9) . 2_556 ?
N1 C1 C2 127.09(14) . . ?
C2 C1 C1 119.32(9) . 2_556 ?
C3 C2 C1 120.36(14) . . ?
C3 C2 C4 107.49(13) . . ?
C4 C2 C1 132.03(15) . . ?
N2 C3 C2 109.34(12) . . ?
N2 C3 C3 130.85(8) . 2_556 ?
C2 C3 C3 119.80(9) . 2_556 ?
C5 C4 C2 106.27(13) . . ?
C5 C4 C9 121.71(14) . . ?
C9 C4 C2 132.02(15) . . ?
N2 C5 C4 109.73(13) . . ?
N2 C5 C6 130.58(14) . . ?
C6 C5 C4 119.69(14) . . ?
C5 C6 S2 129.54(12) . . ?
C5 C6 C7 118.19(15) . . ?
C7 C6 S2 112.28(11) . . ?
C6 C7 C8 121.32(14) . . ?
C11 C7 C6 110.78(15) . . ?
C11 C7 C8 127.90(15) . . ?
C7 C8 H8 119.9 . . ?
C9 C8 C7 120.12(15) . . ?
C9 C8 H8 119.9 . . ?
C4 C9 H9 120.5 . . ?
C8 C9 C4 118.97(15) . . ?
C8 C9 H9 120.5 . . ?
N2 C10 H10A 108.6 . . ?
N2 C10 H10B 108.6 . . ?
N2 C10 C30 114.83(12) . . ?
H10A C10 H10B 107.5 . . ?
C30 C10 H10A 108.6 . . ?
C30 C10 H10B 108.6 . . ?
C7 C11 H11 122.7 . . ?
C12 C11 C7 114.58(15) . . ?
C12 C11 H11 122.7 . . ?
C11 C12 S2 111.10(12) . . ?
C11 C12 C13 120.01(15) . . ?
C13 C12 S2 128.86(14) . . ?
C12 C13 H13 113.4 . . ?
C14 C13 C12 133.17(16) . . ?
C14 C13 H13 113.4 . . ?
C13 C14 C15 126.52(15) . . ?
C13 C14 C18 126.28(17) . . ?
C15 C14 C18 107.19(15) . . ?
O1 C15 C14 127.67(17) . . ?
O1 C15 C16 125.19(18) . . ?
C14 C15 C16 107.13(14) . . ?
C17 C16 C15 109.21(17) . . ?
C22 C16 C15 127.19(18) . . ?
C22 C16 C17 123.58(18) . . ?
C16 C17 C18 109.39(16) . . ?
C16 C17 C25 118.9(2) . . ?
C25 C17 C18 131.65(18) . . ?
C14 C18 C17 106.97(15) . . ?
C19 C18 C14 127.70(18) . . ?
C19 C18 C17 125.20(16) . . ?
C18 C19 C20 124.66(17) . . ?
C18 C19 C21 123.5(2) . . ?
C20 C19 C21 111.79(18) . . ?
N3 C20 C19 177.8(2) . . ?
N4 C21 C19 176.4(3) . . ?
C16 C22 H22 121.7 . . ?
C23 C22 C16 116.6(2) . . ?
C23 C22 H22 121.7 . . ?
F1 C23 C22 120.9(2) . . ?
F1 C23 C24 118.2(2) . . ?
C22 C23 C24 120.9(2) . . ?
F2 C24 C23 117.3(2) . . ?
F2 C24 C25 119.9(2) . . ?
C25 C24 C23 122.82(19) . . ?
C17 C25 H25 121.4 . . ?
C24 C25 C17 117.2(2) . . ?
C24 C25 H25 121.4 . . ?
C10 C30 H30 107.8 . . ?
C10 C30 C41 108.22(13) . . ?
C31 C30 C10 111.53(12) . . ?
C31 C30 H30 107.8 . . ?
C31 C30 C41 113.38(14) . . ?
C41 C30 H30 107.8 . . ?
C30 C31 H31A 108.2 . . ?
C30 C31 H31B 108.2 . . ?
H31A C31 H31B 107.4 . . ?
C32 C31 C30 116.16(13) . . ?
C32 C31 H31A 108.2 . . ?
C32 C31 H31B 108.2 . . ?
C31 C32 H32A 109.1 . . ?
C31 C32 H32B 109.1 . . ?
H32A C32 H32B 107.8 . . ?
C33 C32 C31 112.55(13) . . ?
C33 C32 H32A 109.1 . . ?
C33 C32 H32B 109.1 . . ?
C32 C33 H33A 109.2 . . ?
C32 C33 H33B 109.2 . . ?
C32 C33 C34 112.19(14) . . ?
H33A C33 H33B 107.9 . . ?
C34 C33 H33A 109.2 . . ?
C34 C33 H33B 109.2 . . ?
C33 C34 H34A 108.7 . . ?
C33 C34 H34B 108.7 . . ?
H34A C34 H34B 107.6 . . ?
C35 C34 C33 114.14(17) . . ?
C35 C34 H34A 108.7 . . ?
C35 C34 H34B 108.7 . . ?
C34 C35 H35A 108.5 . . ?
C34 C35 H35B 108.5 . . ?
H35A C35 H35B 107.5 . . ?
C36 C35 C34 115.1(3) . . ?
C36 C35 H35A 108.5 . . ?
C36 C35 H35B 108.5 . . ?
C35 C36 H36A 106.1 . . ?
C35 C36 H36B 106.1 . . ?
C35 C36 H36C 109.4 . . ?
C35 C36 H36D 109.4 . . ?
H36A C36 H36B 106.3 . . ?
H36C C36 H36D 108.0 . . ?
C37 C36 C35 124.7(6) . . ?
C37 C36 H36A 106.1 . . ?
C37 C36 H36B 106.1 . . ?
C37A C36 C35 111.1(8) . . ?
C37A C36 H36C 109.4 . . ?
C37A C36 H36D 109.4 . . ?
C30 C41 H41A 108.6 . . ?
C30 C41 H41B 108.6 . . ?
H41A C41 H41B 107.6 . . ?
C42 C41 C30 114.51(15) . . ?
C42 C41 H41A 108.6 . . ?
C42 C41 H41B 108.6 . . ?
C41 C42 H42A 108.6 . . ?
C41 C42 H42B 108.6 . . ?
H42A C42 H42B 107.5 . . ?
C43 C42 C41 114.81(18) . . ?
C43 C42 H42A 108.6 . . ?
C43 C42 H42B 108.6 . . ?
C42 C43 H43A 108.9 . . ?
C42 C43 H43B 108.9 . . ?
C42 C43 C44 113.3(2) . . ?
H43A C43 H43B 107.7 . . ?
C44 C43 H43A 108.9 . . ?
C44 C43 H43B 108.9 . . ?
C43 C44 H44A 109.0 . . ?
C43 C44 H44B 109.0 . . ?
C43 C44 H44C 108.0 . . ?
C43 C44 H44D 108.0 . . ?
H44A C44 H44B 107.8 . . ?
H44C C44 H44D 107.2 . . ?
C45 C44 C43 113.1(6) . . ?
C45 C44 H44A 109.0 . . ?
C45 C44 H44B 109.0 . . ?
C45A C44 C43 117.4(4) . . ?
C45A C44 H44C 108.0 . . ?
C45A C44 H44D 108.0 . . ?
C36 C37 H37A 105.9 . . ?
C36 C37 H37B 105.9 . . ?
C36 C37 C38 125.7(12) . . ?
H37A C37 H37B 106.2 . . ?
C38 C37 H37A 105.9 . . ?
C38 C37 H37B 105.9 . . ?
C37 C38 H38A 109.5 . . ?
C37 C38 H38B 109.5 . . ?
C37 C38 H38C 109.5 . . ?
H38A C38 H38B 109.5 . . ?
H38A C38 H38C 109.5 . . ?
H38B C38 H38C 109.5 . . ?
C44 C45 H45A 110.2 . . ?
C44 C45 H45B 110.2 . . ?
C44 C45 C46 107.5(11) . . ?
H45A C45 H45B 108.5 . . ?
C46 C45 H45A 110.2 . . ?
C46 C45 H45B 110.2 . . ?
C45 C46 H46A 109.5 . . ?
C45 C46 H46B 109.5 . . ?
H46A C46 H46B 108.0 . . ?
C47 C46 C45 110.9(13) . . ?
C47 C46 H46A 109.5 . . ?
C47 C46 H46B 109.5 . . ?
C46 C47 H47A 108.4 . . ?
C46 C47 H47B 108.4 . . ?
C46 C47 C48 115.5(17) . . ?
H47A C47 H47B 107.5 . . ?
C48 C47 H47A 108.4 . . ?
C48 C47 H47B 108.4 . . ?
C47 C48 H48A 109.5 . . ?
C47 C48 H48B 109.5 . . ?
C47 C48 H48C 109.5 . . ?
H48A C48 H48B 109.5 . . ?
H48A C48 H48C 109.5 . . ?
H48B C48 H48C 109.5 . . ?
C36 C37A H37C 109.1 . . ?
C36 C37A H37D 109.1 . . ?
C36 C37A C38A 112.5(18) . . ?
H37C C37A H37D 107.8 . . ?
C38A C37A H37C 109.1 . . ?
C38A C37A H37D 109.1 . . ?
C37A C38A H38D 109.5 . . ?
C37A C38A H38E 109.5 . . ?
C37A C38A H38F 109.5 . . ?
H38D C38A H38E 109.5 . . ?
H38D C38A H38F 109.5 . . ?
H38E C38A H38F 109.5 . . ?
C44 C45A H45C 108.2 . . ?
C44 C45A H45D 108.2 . . ?
C44 C45A C46A 116.3(5) . . ?
H45C C45A H45D 107.4 . . ?
C46A C45A H45C 108.2 . . ?
C46A C45A H45D 108.2 . . ?
C45A C46A H46C 108.6 . . ?
C45A C46A H46D 108.6 . . ?
C45A C46A C47A 114.7(9) . . ?
H46C C46A H46D 107.6 . . ?
C47A C46A H46C 108.6 . . ?
C47A C46A H46D 108.6 . . ?
C46A C47A H47C 108.3 . . ?
C46A C47A H47D 108.3 . . ?
H47C C47A H47D 107.4 . . ?
C48A C47A C46A 115.9(17) . . ?
C48A C47A H47C 108.3 . . ?
C48A C47A H47D 108.3 . . ?
C47A C48A H48D 109.5 . . ?
C47A C48A H48E 109.5 . . ?
C47A C48A H48F 109.5 . . ?
H48D C48A H48E 109.5 . . ?
H48D C48A H48F 109.5 . . ?
H48E C48A H48F 109.5 . . ?

loop_
_geom_bond_atom_site_label_1
_geom_bond_atom_site_label_2
_geom_bond_distance
_geom_bond_site_symmetry_2
_geom_bond_publ_flag
S1 N1 1.6246(14) 2_556 ?
S1 N1 1.6247(14) . ?
S2 C6 1.7298(16) . ?
S2 C12 1.7519(16) . ?
F1 C23 1.339(3) . ?
F2 C24 1.343(2) . ?
O1 C15 1.221(2) . ?
N1 C1 1.336(2) . ?
N2 C3 1.3930(18) . ?
N2 C5 1.3929(18) . ?
N2 C10 1.4709(19) . ?
N3 C20 1.145(3) . ?
N4 C21 1.141(3) . ?
C1 C1 1.434(3) 2_556 ?
C1 C2 1.430(2) . ?
C2 C3 1.399(2) . ?
C2 C4 1.426(2) . ?
C3 C3 1.435(3) 2_556 ?
C4 C5 1.407(2) . ?
C4 C9 1.416(2) . ?
C5 C6 1.400(2) . ?
C6 C7 1.417(2) . ?
C7 C8 1.422(2) . ?
C7 C11 1.411(2) . ?
C8 H8 0.9500 . ?
C8 C9 1.367(2) . ?
C9 H9 0.9500 . ?
C10 H10A 0.9900 . ?
C10 H10B 0.9900 . ?
C10 C30 1.533(2) . ?
C11 H11 0.9500 . ?
C11 C12 1.377(2) . ?
C12 C13 1.431(2) . ?
C13 H13 0.9500 . ?
C13 C14 1.364(3) . ?
C14 C15 1.473(3) . ?
C14 C18 1.475(2) . ?
C15 C16 1.478(2) . ?
C16 C17 1.396(3) . ?
C16 C22 1.379(3) . ?
C17 C18 1.478(3) . ?
C17 C25 1.401(3) . ?
C18 C19 1.363(3) . ?
C19 C20 1.427(3) . ?
C19 C21 1.436(3) . ?
C22 H22 0.9500 . ?
C22 C23 1.373(3) . ?
C23 C24 1.391(3) . ?
C24 C25 1.371(3) . ?
C25 H25 0.9500 . ?
C30 H30 1.0000 . ?
C30 C31 1.534(2) . ?
C30 C41 1.541(2) . ?
C31 H31A 0.9900 . ?
C31 H31B 0.9900 . ?
C31 C32 1.528(2) . ?
C32 H32A 0.9900 . ?
C32 H32B 0.9900 . ?
C32 C33 1.521(2) . ?
C33 H33A 0.9900 . ?
C33 H33B 0.9900 . ?
C33 C34 1.523(2) . ?
C34 H34A 0.9900 . ?
C34 H34B 0.9900 . ?
C34 C35 1.520(3) . ?
C35 H35A 0.9900 . ?
C35 H35B 0.9900 . ?
C35 C36 1.490(5) . ?
C36 H36A 0.9900 . ?
C36 H36B 0.9900 . ?
C36 H36C 0.9900 . ?
C36 H36D 0.9900 . ?
C36 C37 1.443(10) . ?
C36 C37A 1.354(15) . ?
C41 H41A 0.9900 . ?
C41 H41B 0.9900 . ?
C41 C42 1.531(3) . ?
C42 H42A 0.9900 . ?
C42 H42B 0.9900 . ?
C42 C43 1.508(3) . ?
C43 H43A 0.9900 . ?
C43 H43B 0.9900 . ?
C43 C44 1.531(4) . ?
C44 H44A 0.9900 . ?
C44 H44B 0.9900 . ?
C44 H44C 0.9900 . ?
C44 H44D 0.9900 . ?
C44 C45 1.478(12) . ?
C44 C45A 1.485(6) . ?
C37 H37A 0.9900 . ?
C37 H37B 0.9900 . ?
C37 C38 1.559(16) . ?
C38 H38A 0.9800 . ?
C38 H38B 0.9800 . ?
C38 H38C 0.9800 . ?
C45 H45A 0.9900 . ?
C45 H45B 0.9900 . ?
C45 C46 1.540(14) . ?
C46 H46A 0.9900 . ?
C46 H46B 0.9900 . ?
C46 C47 1.534(16) . ?
C47 H47A 0.9900 . ?
C47 H47B 0.9900 . ?
C47 C48 1.568(16) . ?
C48 H48A 0.9800 . ?
C48 H48B 0.9800 . ?
C48 H48C 0.9800 . ?
C37A H37C 0.9900 . ?
C37A H37D 0.9900 . ?
C37A C38A 1.505(17) . ?
C38A H38D 0.9800 . ?
C38A H38E 0.9800 . ?
C38A H38F 0.9800 . ?
C45A H45C 0.9900 . ?
C45A H45D 0.9900 . ?
C45A C46A 1.526(8) . ?
C46A H46C 0.9900 . ?
C46A H46D 0.9900 . ?
C46A C47A 1.538(15) . ?
C47A H47C 0.9900 . ?
C47A H47D 0.9900 . ?
C47A C48A 1.507(17) . ?
C48A H48D 0.9800 . ?
C48A H48E 0.9800 . ?
C48A H48F 0.9800 . ?

loop_
_geom_torsion_atom_site_label_1
_geom_torsion_atom_site_label_2
_geom_torsion_atom_site_label_3
_geom_torsion_atom_site_label_4
_geom_torsion
_geom_torsion_site_symmetry_1
_geom_torsion_site_symmetry_2
_geom_torsion_site_symmetry_3
_geom_torsion_site_symmetry_4
_geom_torsion_publ_flag
S1 N1 C1 C1 -0.3(2) . . . 2_556 ?
S1 N1 C1 C2 -177.34(15) . . . . ?
S2 C6 C7 C8 178.69(15) . . . . ?
S2 C6 C7 C11 -1.57(19) . . . . ?
S2 C12 C13 C14 2.3(3) . . . . ?
F1 C23 C24 F2 -1.0(4) . . . . ?
F1 C23 C24 C25 178.4(2) . . . . ?
F2 C24 C25 C17 179.1(2) . . . . ?
O1 C15 C16 C17 178.83(18) . . . . ?
O1 C15 C16 C22 0.0(3) . . . . ?
N1 S1 N1 C1 0.09(9) 2_556 . . . ?
N1 C1 C2 C3 177.59(17) . . . . ?
N1 C1 C2 C4 2.0(3) . . . . ?
N2 C5 C6 S2 0.6(3) . . . . ?
N2 C5 C6 C7 -179.34(16) . . . . ?
N2 C10 C30 C31 51.46(17) . . . . ?
N2 C10 C30 C41 176.84(12) . . . . ?
C1 C1 C2 C3 0.7(3) 2_556 . . . ?
C1 C1 C2 C4 -174.9(2) 2_556 . . . ?
C1 C2 C3 N2 -173.53(14) . . . . ?
C1 C2 C3 C3 7.9(3) . . . 2_556 ?
C1 C2 C4 C5 173.95(18) . . . . ?
C1 C2 C4 C9 -5.6(3) . . . . ?
C2 C4 C5 N2 0.33(19) . . . . ?
C2 C4 C5 C6 179.84(15) . . . . ?
C2 C4 C9 C8 179.41(19) . . . . ?
C3 N2 C5 C4 1.49(18) . . . . ?
C3 N2 C5 C6 -177.96(17) . . . . ?
C3 N2 C10 C30 -94.84(17) . . . . ?
C3 C2 C4 C5 -2.01(19) . . . . ?
C3 C2 C4 C9 178.47(18) . . . . ?
C4 C2 C3 N2 3.00(19) . . . . ?
C4 C2 C3 C3 -175.55(18) . . . 2_556 ?
C4 C5 C6 S2 -178.82(13) . . . . ?
C4 C5 C6 C7 1.3(2) . . . . ?
C5 N2 C3 C2 -2.78(18) . . . . ?
C5 N2 C3 C3 175.6(2) . . . 2_556 ?
C5 N2 C10 C30 54.95(19) . . . . ?
C5 C4 C9 C8 0.0(3) . . . . ?
C5 C6 C7 C8 -1.4(3) . . . . ?
C5 C6 C7 C11 178.36(15) . . . . ?
C6 S2 C12 C11 -1.94(14) . . . . ?
C6 S2 C12 C13 175.87(17) . . . . ?
C6 C7 C8 C9 0.8(3) . . . . ?
C6 C7 C11 C12 0.1(2) . . . . ?
C7 C8 C9 C4 -0.1(3) . . . . ?
C7 C11 C12 S2 1.4(2) . . . . ?
C7 C11 C12 C13 -176.61(16) . . . . ?
C8 C7 C11 C12 179.80(19) . . . . ?
C9 C4 C5 N2 179.91(15) . . . . ?
C9 C4 C5 C6 -0.6(3) . . . . ?
C10 N2 C3 C2 150.60(15) . . . . ?
C10 N2 C3 C3 -31.1(3) . . . 2_556 ?
C10 N2 C5 C4 -153.14(14) . . . . ?
C10 N2 C5 C6 27.4(3) . . . . ?
C10 C30 C31 C32 65.45(18) . . . . ?
C10 C30 C41 C42 58.03(18) . . . . ?
C11 C7 C8 C9 -178.91(19) . . . . ?
C11 C12 C13 C14 179.96(19) . . . . ?
C12 S2 C6 C5 -177.91(16) . . . . ?
C12 S2 C6 C7 2.01(14) . . . . ?
C12 C13 C14 C15 1.3(3) . . . . ?
C12 C13 C14 C18 179.87(18) . . . . ?
C13 C14 C15 O1 2.0(3) . . . . ?
C13 C14 C15 C16 -178.92(17) . . . . ?
C13 C14 C18 C17 177.87(17) . . . . ?
C13 C14 C18 C19 -6.1(3) . . . . ?
C14 C15 C16 C17 -0.3(2) . . . . ?
C14 C15 C16 C22 -179.2(2) . . . . ?
C14 C18 C19 C20 3.8(4) . . . . ?
C14 C18 C19 C21 -174.7(2) . . . . ?
C15 C14 C18 C17 -3.34(19) . . . . ?
C15 C14 C18 C19 172.68(19) . . . . ?
C15 C16 C17 C18 -1.8(2) . . . . ?
C15 C16 C17 C25 179.62(18) . . . . ?
C15 C16 C22 C23 179.5(2) . . . . ?
C16 C17 C18 C14 3.2(2) . . . . ?
C16 C17 C18 C19 -172.91(19) . . . . ?
C16 C17 C25 C24 1.1(3) . . . . ?
C16 C22 C23 F1 -178.7(2) . . . . ?
C16 C22 C23 C24 0.1(4) . . . . ?
C17 C16 C22 C23 0.8(3) . . . . ?
C17 C18 C19 C20 179.2(2) . . . . ?
C17 C18 C19 C21 0.6(3) . . . . ?
C18 C14 C15 O1 -176.82(18) . . . . ?
C18 C14 C15 C16 2.29(19) . . . . ?
C18 C17 C25 C24 -177.1(2) . . . . ?
C22 C16 C17 C18 177.10(19) . . . . ?
C22 C16 C17 C25 -1.5(3) . . . . ?
C22 C23 C24 F2 -179.8(2) . . . . ?
C22 C23 C24 C25 -0.4(4) . . . . ?
C23 C24 C25 C17 -0.3(4) . . . . ?
C25 C17 C18 C14 -178.5(2) . . . . ?
C25 C17 C18 C19 5.4(3) . . . . ?
C30 C31 C32 C33 -164.62(15) . . . . ?
C30 C41 C42 C43 176.82(18) . . . . ?
C31 C30 C41 C42 -177.70(15) . . . . ?
C31 C32 C33 C34 -177.87(16) . . . . ?
C32 C33 C34 C35 179.2(2) . . . . ?
C33 C34 C35 C36 -65.9(4) . . . . ?
C34 C35 C36 C37 -146.2(8) . . . . ?
C34 C35 C36 C37A -74.1(8) . . . . ?
C35 C36 C37 C38 157.2(12) . . . . ?
C35 C36 C37A C38A -160.2(17) . . . . ?
C41 C30 C31 C32 -57.01(18) . . . . ?
C41 C42 C43 C44 176.2(3) . . . . ?
C42 C43 C44 C45 -79.1(9) . . . . ?
C42 C43 C44 C45A -178.5(5) . . . . ?
C43 C44 C45 C46 -176.4(11) . . . . ?
C43 C44 C45A C46A -173.2(7) . . . . ?
C44 C45 C46 C47 -171.6(17) . . . . ?
C44 C45A C46A C47A 163.2(12) . . . . ?
C45 C46 C47 C48 -175.4(19) . . . . ?
C45A C46A C47A C48A 180.0(18) . . . . ?
